data_7204284
loop_
_publ_author_name
'Zeng, Xianshun'
'Leng, Xuebing'
'Chen, Langxing'
'Sun, Hao'
'Xu, Fengbo'
'Li, Qingshan'
'He, Xiwen'
'Zhang, Zheng-Zhi'

_publ_section_title
;
 Novel bis(phenylselenoalkoxy)calix[4]arene molecular tweezer receptors
 as sensors for ion-selective electrodes
;
_journal_issue 4
_journal_name_full 'Journal of the Chemical Society, Perkin Transactions 2'
_journal_page_first 796
_journal_paper_doi 10.1039/b109238c
_journal_year 2002
_chemical_formula_sum 'C63 H78 Cl2 O4 Se2'
_chemical_formula_weight 1128.07
_chemical_name_systematic
; 
? 
;
_space_group_IT_number 15
_symmetry_cell_setting monoclinic
_symmetry_space_group_name_Hall '-C 2yc'
_symmetry_space_group_name_H-M 'C 1 2/c 1'
_atom_sites_solution_hydrogens geom
_atom_sites_solution_primary direct
_atom_sites_solution_secondary difmap
_audit_creation_method SHELXL-97
_cell_angle_alpha 90.00
_cell_angle_beta 90.207(2)
_cell_angle_gamma 90.00
_cell_formula_units_Z 4
_cell_length_a 21.4021(18)
_cell_length_b 12.7375(11)
_cell_length_c 21.3752(18)
_cell_measurement_temperature 293(2)
_cell_volume 5827.0(9)
_computing_cell_refinement 'Bruker SMART'
_computing_data_collection 'Bruker SMART'
_computing_data_reduction 'Bruker SHELXTL'
_computing_molecular_graphics 'Bruker SHELXTL'
_computing_publication_material 'Bruker SHELXTL'
_computing_structure_refinement 'SHELXL-97 (Sheldrick, 1997)'
_computing_structure_solution 'SHELXS-97 (Sheldrick, 1990)'
_diffrn_ambient_temperature 293(2)
_diffrn_measured_fraction_theta_full 0.999
_diffrn_measured_fraction_theta_max 0.999
_diffrn_measurement_device_type 'CCD area detector'
_diffrn_measurement_method 'phi and omega scans'
_diffrn_radiation_monochromator graphite
_diffrn_radiation_source 'fine-focus sealed tube'
_diffrn_radiation_type MoK\a
_diffrn_radiation_wavelength 0.71073
_diffrn_reflns_av_R_equivalents 0.0210
_diffrn_reflns_av_sigmaI/netI 0.0277
_diffrn_reflns_limit_h_max 25
_diffrn_reflns_limit_h_min -24
_diffrn_reflns_limit_k_max 15
_diffrn_reflns_limit_k_min -6
_diffrn_reflns_limit_l_max 25
_diffrn_reflns_limit_l_min -25
_diffrn_reflns_number 11775
_diffrn_reflns_theta_full 25.03
_diffrn_reflns_theta_max 25.03
_diffrn_reflns_theta_min 1.86
_exptl_absorpt_coefficient_mu 1.406
_exptl_absorpt_correction_T_max 0.8168
_exptl_absorpt_correction_T_min 0.6778
_exptl_absorpt_correction_type none
_exptl_crystal_density_diffrn 1.286
_exptl_crystal_density_method 'not measured'
_exptl_crystal_F_000 2360
_exptl_crystal_size_max 0.30
_exptl_crystal_size_mid 0.20
_exptl_crystal_size_min 0.15
_refine_diff_density_max 0.805
_refine_diff_density_min -0.542
_refine_diff_density_rms 0.060
_refine_ls_extinction_method none
_refine_ls_goodness_of_fit_ref 1.050
_refine_ls_hydrogen_treatment mixed
_refine_ls_matrix_type full
_refine_ls_number_parameters 330
_refine_ls_number_reflns 5140
_refine_ls_number_restraints 0
_refine_ls_restrained_S_all 1.050
_refine_ls_R_factor_all 0.0784
_refine_ls_R_factor_gt 0.0543
_refine_ls_shift/su_max 0.002
_refine_ls_shift/su_mean 0.000
_refine_ls_structure_factor_coef Fsqd
_refine_ls_weighting_details 'calc w=1/[\s^2^(Fo^2^)+(0.1002P)^2^+4.8651P] where P=(Fo^2^+2Fc^2^)/3'
_refine_ls_weighting_scheme calc
_refine_ls_wR_factor_gt 0.1597
_refine_ls_wR_factor_ref 0.1747
_reflns_number_gt 3565
_reflns_number_total 5140
_reflns_threshold_expression >2sigma(I)
_cod_data_source_file b109238c.txt
_cod_data_source_block 001018c
_cod_depositor_comments
;
The following automatic conversions were performed:
'_symmetry_cell_setting' value 'Monoclinic' changed to 'monoclinic'
according to '/home/saulius/struct/CIF-dictionaries/cif_core.dic'
dictionary named 'cif_core.dic' version 2.4.1 from 2010-06-29.

Automatic conversion script
Id: cif_fix_enum 1527 2010-12-29 10:47:43Z saulius 
;
_cod_original_sg_symbol_H-M C2/c
_cod_database_code 7204284

loop_
_symmetry_equiv_pos_as_xyz
'x, y, z'
'-x, y, -z+1/2'
'x+1/2, y+1/2, z'
'-x+1/2, y+1/2, -z+1/2'
'-x, -y, -z'
'x, -y, z-1/2'
'-x+1/2, -y+1/2, -z'
'x+1/2, -y+1/2, z-1/2'

loop_
_atom_site_label
_atom_site_type_symbol
_atom_site_fract_x
_atom_site_fract_y
_atom_site_fract_z
_atom_site_U_iso_or_equiv
_atom_site_adp_type
_atom_site_occupancy
_atom_site_symmetry_multiplicity
_atom_site_calc_flag
_atom_site_refinement_flags
_atom_site_disorder_assembly
_atom_site_disorder_group
Se1 Se 0.15653(2) 0.02317(5) 0.75218(3) 0.0775(2) Uani 0.90 1 d P . .
Se2 Se 0.1106(4) -0.0635(4) 0.7640(2) 0.100(2) Uani 0.10 1 d P . .
O1 O -0.05349(10) 0.28893(18) 0.69712(10) 0.0460(6) Uani 1 1 d . . .
H1C H -0.0174 0.2864 0.6845 0.069 Uiso 1 1 calc R . .
O2 O 0.06894(9) 0.25855(16) 0.66774(9) 0.0365(5) Uani 1 1 d . . .
C1 C -0.16533(14) 0.3486(3) 0.75189(14) 0.0390(7) Uani 1 1 d . . .
H1A H -0.2104 0.3544 0.7546 0.047 Uiso 1 1 calc R . .
H1B H -0.1545 0.2748 0.7540 0.047 Uiso 1 1 calc R . .
C2 C -0.14339(13) 0.3940(2) 0.68975(14) 0.0365(7) Uani 1 1 d . . .
C3 C -0.17860(14) 0.4680(3) 0.65828(15) 0.0421(8) Uani 1 1 d . . .
H3A H -0.2172 0.4870 0.6746 0.051 Uiso 1 1 calc R . .
C4 C -0.15868(15) 0.5153(3) 0.60319(15) 0.0435(8) Uani 1 1 d . . .
C5 C -0.10137(14) 0.4828(3) 0.57940(14) 0.0400(7) Uani 1 1 d . . .
H5A H -0.0873 0.5129 0.5424 0.048 Uiso 1 1 calc R . .
C6 C -0.06428(13) 0.4076(2) 0.60842(13) 0.0354(7) Uani 1 1 d . . .
C7 C -0.00218(13) 0.3760(3) 0.57956(14) 0.0381(7) Uani 1 1 d . . .
H7A H -0.0015 0.3992 0.5363 0.046 Uiso 1 1 calc R . .
H7B H 0.0009 0.3000 0.5796 0.046 Uiso 1 1 calc R . .
C8 C 0.05477(13) 0.4212(3) 0.61346(13) 0.0352(7) Uani 1 1 d . . .
C9 C 0.07408(15) 0.5244(3) 0.60270(15) 0.0398(7) Uani 1 1 d . . .
H9A H 0.0525 0.5644 0.5733 0.048 Uiso 1 1 calc R . .
C10 C 0.12401(15) 0.5695(3) 0.63403(15) 0.0415(7) Uani 1 1 d . . .
C11 C 0.15323(15) 0.5085(3) 0.67980(15) 0.0423(7) Uani 1 1 d . . .
H11A H 0.1863 0.5376 0.7022 0.051 Uiso 1 1 calc R . .
C12 C 0.13535(13) 0.4064(2) 0.69342(13) 0.0351(7) Uani 1 1 d . . .
C13 C -0.08560(13) 0.3633(2) 0.66442(14) 0.0357(7) Uani 1 1 d . . .
C14 C 0.08738(13) 0.3623(2) 0.65752(13) 0.0339(7) Uani 1 1 d . . .
C15 C -0.19971(17) 0.5995(3) 0.57208(17) 0.0552(10) Uani 1 1 d . . .
C16 C -0.26279(19) 0.5512(4) 0.5540(2) 0.0729(13) Uani 1 1 d . . .
H16A H -0.2562 0.4945 0.5252 0.109 Uiso 1 1 calc R . .
H16B H -0.2886 0.6037 0.5346 0.109 Uiso 1 1 calc R . .
H16C H -0.2831 0.5251 0.5908 0.109 Uiso 1 1 calc R . .
C17 C -0.2107(2) 0.6898(3) 0.6188(2) 0.0698(11) Uani 1 1 d . . .
H17A H -0.2296 0.6625 0.6561 0.105 Uiso 1 1 calc R . .
H17B H -0.2380 0.7411 0.6002 0.105 Uiso 1 1 calc R . .
H17C H -0.1715 0.7221 0.6292 0.105 Uiso 1 1 calc R . .
C18 C -0.1693(2) 0.6444(5) 0.5130(2) 0.0966(19) Uani 1 1 d . . .
H18A H -0.1620 0.5887 0.4836 0.145 Uiso 1 1 calc R . .
H18B H -0.1302 0.6768 0.5238 0.145 Uiso 1 1 calc R . .
H18C H -0.1965 0.6957 0.4945 0.145 Uiso 1 1 calc R . .
C19 C 0.14755(18) 0.6806(3) 0.61763(18) 0.0558(9) Uani 1 1 d . . .
C20 C 0.0929(3) 0.7544(4) 0.6055(3) 0.107(2) Uani 1 1 d . . .
H20A H 0.0669 0.7261 0.5729 0.160 Uiso 1 1 calc R . .
H20B H 0.1085 0.8218 0.5929 0.160 Uiso 1 1 calc R . .
H20C H 0.0688 0.7619 0.6431 0.160 Uiso 1 1 calc R . .
C21 C 0.1874(3) 0.6730(4) 0.5593(3) 0.0975(18) Uani 1 1 d . . .
H21A H 0.2215 0.6255 0.5667 0.146 Uiso 1 1 calc R . .
H21B H 0.2035 0.7412 0.5490 0.146 Uiso 1 1 calc R . .
H21C H 0.1624 0.6475 0.5251 0.146 Uiso 1 1 calc R . .
C22 C 0.1875(3) 0.7284(4) 0.6697(3) 0.1001(18) Uani 1 1 d . . .
H22A H 0.2232 0.6844 0.6774 0.150 Uiso 1 1 calc R . .
H22B H 0.1632 0.7339 0.7072 0.150 Uiso 1 1 calc R . .
H22C H 0.2013 0.7970 0.6573 0.150 Uiso 1 1 calc R . .
C23 C 0.10451(16) 0.1824(3) 0.63316(16) 0.0471(8) Uani 1 1 d . . .
H23A H 0.1481 0.1849 0.6458 0.057 Uiso 1 1 calc R . .
H23B H 0.1019 0.1971 0.5887 0.057 Uiso 1 1 calc R . .
C24 C 0.07743(19) 0.0755(3) 0.64698(19) 0.0599(10) Uani 1 1 d . . .
H24A H 0.0357 0.0724 0.6291 0.072 Uiso 1 1 calc R . .
H24B H 0.1026 0.0233 0.6256 0.072 Uiso 1 1 calc R . .
C25 C 0.0733(2) 0.0450(3) 0.7146(2) 0.0700(11) Uani 1 1 d . . .
C26 C 0.1265(2) 0.0162(4) 0.8373(2) 0.0800(14) Uani 1 1 d . . .
C27 C 0.0954(3) -0.0723(6) 0.8571(4) 0.114(2) Uani 1 1 d . . .
C28 C 0.0726(4) -0.0783(7) 0.9174(6) 0.150(4) Uani 1 1 d . . .
H28A H 0.0514 -0.1375 0.9313 0.180 Uiso 1 1 calc R . .
C29 C 0.0829(4) 0.0109(11) 0.9580(4) 0.158(4) Uani 1 1 d . . .
H29A H 0.0697 0.0087 0.9994 0.190 Uiso 1 1 calc R . .
C30 C 0.1116(4) 0.0974(7) 0.9355(3) 0.122(2) Uani 1 1 d . . .
H30A H 0.1169 0.1561 0.9608 0.146 Uiso 1 1 calc R . .
C31 C 0.1326(3) 0.0984(5) 0.8760(3) 0.0921(15) Uani 1 1 d . . .
H31A H 0.1521 0.1587 0.8613 0.110 Uiso 1 1 calc R . .
C32 C 1.0000 0.5816(5) 0.7500 0.0728(17) Uani 1 2 d S . .
Cl1 Cl 0.95009(7) 0.65497(14) 0.70467(7) 0.1067(5) Uani 1 1 d . . .

loop_
_atom_site_aniso_label
_atom_site_aniso_U_11
_atom_site_aniso_U_22
_atom_site_aniso_U_33
_atom_site_aniso_U_23
_atom_site_aniso_U_13
_atom_site_aniso_U_12
Se1 0.0632(3) 0.0885(4) 0.0808(4) 0.0009(3) 0.0083(3) 0.0210(3)
Se2 0.184(6) 0.050(3) 0.065(3) -0.002(2) 0.029(3) 0.042(3)
O1 0.0346(11) 0.0558(15) 0.0477(13) 0.0157(11) 0.0040(9) 0.0078(10)
O2 0.0330(10) 0.0353(12) 0.0414(11) -0.0043(9) 0.0042(8) 0.0032(9)
C1 0.0302(15) 0.0453(19) 0.0415(17) 0.0026(14) 0.0004(13) -0.0036(13)
C2 0.0304(15) 0.0429(18) 0.0361(16) -0.0028(13) -0.0024(12) -0.0042(13)
C3 0.0294(15) 0.052(2) 0.0447(18) 0.0021(15) 0.0010(13) 0.0039(14)
C4 0.0359(16) 0.054(2) 0.0400(17) 0.0036(15) -0.0028(13) 0.0067(15)
C5 0.0369(16) 0.0483(19) 0.0347(16) 0.0056(14) 0.0002(13) 0.0003(14)
C6 0.0311(14) 0.0419(18) 0.0332(15) -0.0037(13) -0.0016(12) -0.0008(13)
C7 0.0360(16) 0.0475(19) 0.0308(15) -0.0019(13) -0.0007(12) 0.0030(14)
C8 0.0290(14) 0.0453(19) 0.0313(15) -0.0045(13) 0.0041(11) 0.0042(13)
C9 0.0403(17) 0.0428(18) 0.0363(16) 0.0031(14) 0.0028(13) 0.0049(14)
C10 0.0429(17) 0.0426(18) 0.0392(17) -0.0022(14) 0.0064(14) -0.0017(14)
C11 0.0362(16) 0.0479(19) 0.0429(18) -0.0046(15) 0.0018(13) -0.0039(14)
C12 0.0286(14) 0.0432(18) 0.0335(15) -0.0039(13) 0.0024(12) 0.0051(13)
C13 0.0309(15) 0.0385(17) 0.0377(16) 0.0012(13) -0.0028(12) -0.0015(13)
C14 0.0309(15) 0.0379(17) 0.0330(15) -0.0042(13) 0.0072(12) 0.0041(13)
C15 0.049(2) 0.066(2) 0.050(2) 0.0152(17) 0.0057(16) 0.0221(18)
C16 0.054(2) 0.095(3) 0.070(3) -0.004(2) -0.018(2) 0.030(2)
C17 0.066(3) 0.061(3) 0.083(3) 0.010(2) -0.005(2) 0.019(2)
C18 0.085(3) 0.120(4) 0.085(3) 0.062(3) 0.027(3) 0.055(3)
C19 0.061(2) 0.048(2) 0.058(2) 0.0019(17) 0.0072(17) -0.0087(18)
C20 0.087(4) 0.053(3) 0.180(6) 0.032(3) 0.002(4) 0.000(3)
C21 0.119(4) 0.078(3) 0.096(4) 0.001(3) 0.042(3) -0.033(3)
C22 0.141(5) 0.066(3) 0.093(4) 0.001(3) -0.022(3) -0.044(3)
C23 0.0467(19) 0.047(2) 0.0475(19) -0.0124(15) 0.0062(15) 0.0075(16)
C24 0.061(2) 0.047(2) 0.072(3) -0.0153(19) 0.0075(19) 0.0025(18)
C25 0.067(3) 0.060(3) 0.083(3) 0.005(2) 0.008(2) 0.005(2)
C26 0.082(3) 0.079(3) 0.079(3) 0.006(3) -0.004(2) 0.028(3)
C27 0.124(5) 0.101(5) 0.118(5) 0.031(4) 0.009(4) -0.003(4)
C28 0.114(6) 0.133(7) 0.202(10) 0.084(7) -0.004(6) 0.002(5)
C29 0.118(6) 0.268(14) 0.088(5) 0.062(7) -0.004(4) 0.045(8)
C30 0.127(5) 0.166(7) 0.072(4) -0.025(4) -0.019(4) 0.024(5)
C31 0.094(4) 0.100(4) 0.082(4) -0.006(3) -0.014(3) 0.014(3)
C32 0.077(4) 0.072(4) 0.070(4) 0.000 0.018(3) 0.000
Cl1 0.0886(9) 0.1339(13) 0.0974(10) 0.0096(9) -0.0177(7) 0.0078(9)

loop_
_atom_type_symbol
_atom_type_description
_atom_type_scat_dispersion_real
_atom_type_scat_dispersion_imag
_atom_type_scat_source
C C 0.0033 0.0016 'International Tables Vol C Tables 4.2.6.8 and 6.1.1.4'
H H 0.0000 0.0000 'International Tables Vol C Tables 4.2.6.8 and 6.1.1.4'
O O 0.0106 0.0060 'International Tables Vol C Tables 4.2.6.8 and 6.1.1.4'
Se Se -0.0929 2.2259 'International Tables Vol C Tables 4.2.6.8 and 6.1.1.4'
Cl Cl 0.1484 0.1585 'International Tables Vol C Tables 4.2.6.8 and 6.1.1.4'

loop_
_geom_angle_atom_site_label_1
_geom_angle_atom_site_label_2
_geom_angle_atom_site_label_3
_geom_angle
_geom_angle_site_symmetry_1
_geom_angle_site_symmetry_3
_geom_angle_publ_flag
Se2 Se1 C26 65.6(3) . . ?
Se2 Se1 C25 65.2(3) . . ?
C26 Se1 C25 95.0(2) . . ?
Se1 Se2 C26 68.3(3) . . ?
Se1 Se2 C25 69.4(2) . . ?
C26 Se2 C25 98.2(3) . . ?
Se1 Se2 C27 108.4(4) . . ?
C26 Se2 C27 41.0(3) . . ?
C25 Se2 C27 121.1(3) . . ?
C14 O2 C23 114.0(2) . . ?
C12 C1 C2 110.8(2) 2_556 . ?
C3 C2 C13 118.7(3) . . ?
C3 C2 C1 121.0(3) . . ?
C13 C2 C1 120.3(3) . . ?
C2 C3 C4 122.7(3) . . ?
C3 C4 C5 117.0(3) . . ?
C3 C4 C15 119.5(3) . . ?
C5 C4 C15 123.5(3) . . ?
C6 C5 C4 123.0(3) . . ?
C5 C6 C13 118.1(3) . . ?
C5 C6 C7 120.0(3) . . ?
C13 C6 C7 121.9(3) . . ?
C6 C7 C8 113.9(2) . . ?
C14 C8 C9 118.1(3) . . ?
C14 C8 C7 121.0(3) . . ?
C9 C8 C7 120.8(3) . . ?
C10 C9 C8 122.6(3) . . ?
C9 C10 C11 116.8(3) . . ?
C9 C10 C19 121.5(3) . . ?
C11 C10 C19 121.6(3) . . ?
C12 C11 C10 123.1(3) . . ?
C11 C12 C14 117.7(3) . . ?
C11 C12 C1 119.9(3) . 2_556 ?
C14 C12 C1 122.3(3) . 2_556 ?
O1 C13 C6 123.6(3) . . ?
O1 C13 C2 116.0(3) . . ?
C6 C13 C2 120.4(3) . . ?
C8 C14 O2 118.4(3) . . ?
C8 C14 C12 121.4(3) . . ?
O2 C14 C12 120.2(3) . . ?
C16 C15 C18 108.6(4) . . ?
C16 C15 C4 109.3(3) . . ?
C18 C15 C4 111.9(3) . . ?
C16 C15 C17 109.0(3) . . ?
C18 C15 C17 108.8(4) . . ?
C4 C15 C17 109.2(3) . . ?
C21 C19 C20 109.4(4) . . ?
C21 C19 C22 108.0(4) . . ?
C20 C19 C22 107.8(4) . . ?
C21 C19 C10 108.3(3) . . ?
C20 C19 C10 110.7(3) . . ?
C22 C19 C10 112.5(3) . . ?
O2 C23 C24 107.7(3) . . ?
C25 C24 C23 116.5(3) . . ?
C24 C25 Se2 133.9(4) . . ?
C24 C25 Se1 111.9(3) . . ?
Se2 C25 Se1 45.4(3) . . ?
C31 C26 C27 119.7(6) . . ?
C31 C26 Se2 160.9(5) . . ?
C27 C26 Se2 74.3(5) . . ?
C31 C26 Se1 120.9(5) . . ?
C27 C26 Se1 119.3(5) . . ?
Se2 C26 Se1 46.1(2) . . ?
C26 C27 C28 120.3(7) . . ?
C26 C27 Se2 64.7(4) . . ?
C28 C27 Se2 168.6(7) . . ?
C27 C28 C29 117.7(8) . . ?
C30 C29 C28 119.6(8) . . ?
C31 C30 C29 119.8(8) . . ?
C26 C31 C30 122.9(7) . . ?
Cl1 C32 Cl1 114.0(4) 2_756 . ?

loop_
_geom_bond_atom_site_label_1
_geom_bond_atom_site_label_2
_geom_bond_distance
_geom_bond_site_symmetry_2
_geom_bond_publ_flag
Se1 Se2 1.501(7) . ?
Se1 C26 1.933(5) . ?
Se1 C25 1.972(5) . ?
Se2 C26 1.895(8) . ?
Se2 C25 1.913(7) . ?
Se2 C27 2.019(9) . ?
O1 C13 1.362(4) . ?
O2 C14 1.396(4) . ?
O2 C23 1.439(4) . ?
C1 C12 1.521(4) 2_556 ?
C1 C2 1.524(4) . ?
C2 C3 1.380(4) . ?
C2 C13 1.407(4) . ?
C3 C4 1.391(5) . ?
C4 C5 1.392(5) . ?
C4 C15 1.536(5) . ?
C5 C6 1.389(4) . ?
C6 C13 1.401(4) . ?
C6 C7 1.521(4) . ?
C7 C8 1.528(4) . ?
C8 C14 1.391(4) . ?
C8 C9 1.397(5) . ?
C9 C10 1.384(5) . ?
C10 C11 1.396(5) . ?
C10 C19 1.542(5) . ?
C11 C12 1.386(5) . ?
C12 C14 1.398(4) . ?
C12 C1 1.521(4) 2_556 ?
C15 C16 1.532(6) . ?
C15 C18 1.534(5) . ?
C15 C17 1.542(6) . ?
C19 C21 1.517(6) . ?
C19 C20 1.523(6) . ?
C19 C22 1.529(6) . ?
C23 C24 1.510(5) . ?
C24 C25 1.499(6) . ?
C26 C31 1.341(7) . ?
C26 C27 1.376(8) . ?
C27 C28 1.382(12) . ?
C28 C29 1.446(13) . ?
C29 C30 1.352(12) . ?
C30 C31 1.349(9) . ?
C32 Cl1 1.717(4) 2_756 ?
C32 Cl1 1.717(4) . ?
